data_7701682
loop_
_publ_author_name
'Kumar, George Rajendra'
'Behera, Santosh Kumar'
'Thilagar, Pakkirisamy'

_publ_section_title
;
 Room temperature phosphorescent triarylborane functionalized iridium
 complexes.
;
_journal_issue 20
_journal_name_full 'Dalton transactions (Cambridge, England : 2003)'
_journal_page_first 6817
_journal_page_last 6823
_journal_paper_doi 10.1039/c9dt00590k
_journal_volume 48
_journal_year 2019
_chemical_absolute_configuration unk
_chemical_formula_moiety 'C59 H56 B Ir N2 O2 S2'
_chemical_formula_sum 'C59 H56 B Ir N2 O2 S2'
_chemical_formula_weight 1092.29
_space_group_crystal_system orthorhombic
_space_group_IT_number 41
_space_group_name_Hall 'C -2ac 2'
_space_group_name_H-M_alt 'C 2 e b'
_symmetry_Int_Tables_number 41
_audit_creation_date 2018-06-22
_audit_creation_method
;
Olex2 1.2
(compiled 2018.04.26 svn.r3504 for OlexSys, GUI svn.r5492)
;
_audit_update_record
;
2018-07-02 deposited with the CCDC.	2019-03-28 downloaded from the CCDC.
;
_cell_angle_alpha 90.000(5)
_cell_angle_beta 90.000(5)
_cell_angle_gamma 90.000(5)
_cell_formula_units_Z 4
_cell_length_a 36.340(5)
_cell_length_b 13.930(5)
_cell_length_c 11.615(5)
_cell_measurement_reflns_used 6690
_cell_measurement_temperature 296(2)
_cell_measurement_theta_max 27.64
_cell_measurement_theta_min 2.24
_cell_volume 5880(3)
_computing_molecular_graphics 'Olex2 (Dolomanov et al., 2009)'
_computing_publication_material 'Olex2 (Dolomanov et al., 2009)'
_computing_structure_refinement 'olex2.refine (Bourhis et al., 2015)'
_diffrn_ambient_temperature 296(2)
_diffrn_measured_fraction_theta_full 0.9742
_diffrn_measured_fraction_theta_max 0.9742
_diffrn_measurement_device_type 'Bruker APEX-II CCD'
_diffrn_radiation_type 'Mo K\a'
_diffrn_radiation_wavelength 0.71073
_diffrn_reflns_av_R_equivalents 0.0388
_diffrn_reflns_av_unetI/netI 0.0328
_diffrn_reflns_limit_h_max 45
_diffrn_reflns_limit_h_min -47
_diffrn_reflns_limit_k_max 17
_diffrn_reflns_limit_k_min -18
_diffrn_reflns_limit_l_max 14
_diffrn_reflns_limit_l_min -15
_diffrn_reflns_number 45371
_diffrn_reflns_theta_full 27.6363
_diffrn_reflns_theta_max 27.64
_diffrn_reflns_theta_min 2.24
_exptl_absorpt_coefficient_mu 2.380
_exptl_crystal_density_diffrn 1.2338
_exptl_crystal_description Needle
_exptl_crystal_F_000 2212.5521
_refine_diff_density_max 1.4642
_refine_diff_density_min -1.1025
_refine_diff_density_rms 0.0920
_refine_ls_abs_structure_details 'Flack, H. D. (1983). Acta Cryst. A39, 876-881.'
_refine_ls_abs_structure_Flack -0.081(13)
_refine_ls_d_res_high 0.7661
_refine_ls_d_res_low 9.0850
_refine_ls_goodness_of_fit_ref 0.9156
_refine_ls_hydrogen_treatment constr
_refine_ls_matrix_type full
_refine_ls_number_constraints 44
_refine_ls_number_parameters 311
_refine_ls_number_reflns 6690
_refine_ls_number_restraints 1
_refine_ls_restrained_S_all 0.9156
_refine_ls_R_factor_all 0.0315
_refine_ls_R_factor_gt 0.0280
_refine_ls_shift/su_max 0.20
_refine_ls_shift/su_mean 0.2103
_refine_ls_structure_factor_coef Fsqd
_refine_ls_weighting_details 'w=1/[\s^2^(Fo^2^)+(0.0567P)^2^+13.9016P] where P=(Fo^2^+2Fc^2^)/3'
_refine_ls_weighting_scheme calc
_refine_ls_wR_factor_gt 0.0759
_refine_ls_wR_factor_ref 0.0798
_reflns_Friedel_coverage 0.956
_reflns_limit_h_max 45
_reflns_limit_h_min -47
_reflns_limit_k_max 18
_reflns_limit_k_min -18
_reflns_limit_l_max 15
_reflns_limit_l_min -15
_reflns_number_gt 6016
_reflns_number_total 6690
_reflns_threshold_expression I>=2u(I)
_cod_data_source_file c9dt00590k2.cif
_cod_data_source_block f
_cod_original_sg_symbol_Hall ' A 2 -2ab (z,y,-x)'
_cod_original_sg_symbol_H-M 'C 2 c b'
_cod_database_code 7701682
_olex2_refinement_description
;
1. Fixed Uiso
 At 1.2 times of:
  All C(H) groups
 At 1.5 times of:
  All C(H,H,H) groups
2.a Aromatic/amide H refined with riding coordinates:
 C9(H9), C10(H10), C11A(H11A), C16A(H16A), C27(H27), C25(H25), C1(H1), C2(H2),
 C3(H3), C4(H4)
2.b Idealised Me refined as rotating group:
 C14(H14a,H14b,H14c), C21(H21a,H21b,H21c), C22(H22a,H22b,H22c), C31(H31a,H31b,
 H31c), C29(H29a,H29b,H29c), C30(H30a,H30b,H30c)
;
_olex2_submission_special_instructions 'No special instructions were received'

loop_
_space_group_symop_id
_space_group_symop_operation_xyz
1 x,y,z
2 x,-y,-z
3 x+1/2,-y,z+1/2
4 x+1/2,y,-z+1/2
5 x+1/2,y+1/2,z
6 x+1/2,-y+1/2,-z
7 x+1,-y+1/2,z+1/2
8 x+1,y+1/2,-z+1/2

loop_
_atom_site_label
_atom_site_type_symbol
_atom_site_fract_x
_atom_site_fract_y
_atom_site_fract_z
_atom_site_U_iso_or_equiv
_atom_site_adp_type
_atom_site_occupancy
_atom_site_site_symmetry_order
_atom_site_refinement_flags_posn
_atom_site_refinement_flags_adp
_atom_site_refinement_flags_occupancy
Ir1 Ir 0.618266(4) 1.0 0.5 0.01011(6) Uani 1.000000 2 S T P
C7 C 0.57990(9) 0.9178(2) 0.4243(3) 0.0153(7) Uani 1.000000 1 . . .
N1 N 0.61898(8) 0.88342(17) 0.6070(2) 0.0146(5) Uani 1.000000 1 . . .
C8 C 0.55553(9) 0.9241(2) 0.3256(3) 0.0148(6) Uani 1.000000 1 . . .
S1 S 0.54821(3) 0.74718(6) 0.39947(7) 0.02160(16) Uani 1.000000 1 . . .
C11 C 0.53730(9) 0.8361(2) 0.3010(3) 0.0159(6) Uani 1.000000 1 . . .
C6 C 0.57796(10) 0.8266(3) 0.4701(4) 0.0179(7) Uani 1.000000 1 . . .
C5 C 0.60038(9) 0.8049(2) 0.5684(3) 0.0164(6) Uani 1.000000 1 . . .
C11A C 0.50742(10) 0.9046(3) 0.1370(3) 0.0254(8) Uani 1.000000 1 . . .
C1 C 0.63982(9) 0.8762(3) 0.7032(3) 0.0181(7) Uani 1.000000 1 . . .
C3 C 0.62624(10) 0.7090(3) 0.7190(3) 0.0250(8) Uani 1.000000 1 . . .
C4 C 0.60455(10) 0.7158(3) 0.6232(3) 0.0221(7) Uani 1.000000 1 . . .
C16A C 0.51333(9) 0.8264(3) 0.2082(3) 0.0210(7) Uani 1.000000 1 . . .
C2 C 0.64355(10) 0.7911(3) 0.7609(3) 0.0236(8) Uani 1.000000 1 . . .
C10 C 0.52390(17) 0.9904(3) 0.1577(5) 0.0333(12) Uani 1.000000 1 . . .
C9 C 0.54945(12) 1.0020(2) 0.2525(4) 0.0183(9) Uani 1.000000 1 . . .
C17 C 0.75448(18) 1.0 0.5 0.0161(12) Uani 1.000000 2 S T P
C16 C 0.71329(17) 1.0 0.5 0.0169(12) Uani 1.000000 2 S T P
O1 O 0.66023(7) 0.92777(16) 0.4094(2) 0.0170(5) Uani 1.000000 1 . . .
C15 C 0.69481(9) 0.9380(2) 0.4222(3) 0.0177(7) Uani 1.000000 1 . . .
C14 C 0.71798(10) 0.8760(3) 0.3440(4) 0.0323(9) Uani 1.000000 1 . . .
C20 C 0.8286(2) 1.0 0.5 0.0211(14) Uani 1.000000 2 S T P
C19 C 0.81182(10) 1.0618(2) 0.4257(3) 0.0209(7) Uani 1.000000 1 . . .
C18 C 0.77335(10) 1.0627(2) 0.4283(3) 0.0212(7) Uani 1.000000 1 . . .
C21 C 0.75283(10) 1.1329(3) 0.3510(4) 0.0344(10) Uani 1.000000 1 . . .
C22 C 0.83114(12) 1.1277(3) 0.3410(4) 0.0353(10) Uani 1.000000 1 . . .
B2 B 0.8724(3) 1.0 0.5 0.032(2) Uani 1.000000 2 S T P
C23 C 0.89400(19) 1.0980(4) 0.4998(3) 0.0355(13) Uani 1.000000 1 . . .
C24 C 0.92282(9) 1.1180(2) 0.4115(3) 0.0188(7) Uani 1.000000 1 . . .
C28 C 0.89054(11) 1.1684(2) 0.5838(3) 0.0260(8) Uani 1.000000 1 . . .
C27 C 0.90900(12) 1.2549(3) 0.5825(4) 0.0337(9) Uani 1.000000 1 . . .
C26 C 0.9330(2) 1.2747(6) 0.4950(4) 0.0500(17) Uani 1.000000 1 . . .
C25 C 0.94103(10) 1.2063(3) 0.4106(3) 0.0239(8) Uani 1.000000 1 . . .
C31 C 0.86498(13) 1.1538(3) 0.6832(4) 0.0353(10) Uani 1.000000 1 . . .
C29 C 0.93018(11) 1.0500(3) 0.3139(3) 0.0261(8) Uani 1.000000 1 . . .
C30 C 0.9575(2) 1.3684(5) 0.4934(4) 0.0461(16) Uani 1.000000 1 . . .
H9 H 0.56151(12) 1.0601(2) 0.2643(4) 0.0220(10) Uiso 1.000000 1 R . .
H10 H 0.51871(17) 1.0425(3) 0.1104(5) 0.0400(14) Uiso 1.000000 1 R . .
H11A H 0.49188(10) 0.8982(3) 0.0738(3) 0.0305(9) Uiso 1.000000 1 R . .
H16A H 0.50150(9) 0.7683(3) 0.1942(3) 0.0252(8) Uiso 1.000000 1 R . .
H27 H 0.90513(12) 1.2995(3) 0.6409(4) 0.0404(11) Uiso 1.000000 1 R . .
H25 H 0.95843(10) 1.2194(3) 0.3541(3) 0.0287(9) Uiso 1.000000 1 R . .
H1 H 0.65191(9) 0.9303(3) 0.7307(3) 0.0217(8) Uiso 1.000000 1 R . .
H2 H 0.65757(10) 0.7882(3) 0.8278(3) 0.0283(9) Uiso 1.000000 1 R . .
H3 H 0.62941(10) 0.6502(3) 0.7558(3) 0.0300(10) Uiso 1.000000 1 R . .
H4 H 0.59263(10) 0.6618(3) 0.5946(3) 0.0265(9) Uiso 1.000000 1 R . .
H14a H 0.7362(6) 0.9150(5) 0.307(2) 0.0485(14) Uiso 1.000000 1 GR . .
H14b H 0.7299(7) 0.8270(14) 0.3887(6) 0.0485(14) Uiso 1.000000 1 GR . .
H14c H 0.70255(17) 0.8467(18) 0.2869(17) 0.0485(14) Uiso 1.000000 1 GR . .
H21a H 0.7405(7) 1.0982(4) 0.2910(17) 0.0515(15) Uiso 1.000000 1 GR . .
H21b H 0.7351(6) 1.1676(17) 0.3958(7) 0.0515(15) Uiso 1.000000 1 GR . .
H21c H 0.77000(16) 1.1772(15) 0.318(2) 0.0515(15) Uiso 1.000000 1 GR . .
H22a H 0.8397(8) 1.1839(11) 0.3806(7) 0.0529(15) Uiso 1.000000 1 GR . .
H22b H 0.8517(5) 1.0947(8) 0.307(2) 0.0529(15) Uiso 1.000000 1 GR . .
H22c H 0.8142(3) 1.1461(19) 0.2815(16) 0.0529(15) Uiso 1.000000 1 GR . .
H31a H 0.84016(16) 1.166(2) 0.6591(8) 0.0529(15) Uiso 1.000000 1 GR . .
H31b H 0.8670(6) 1.0888(7) 0.7102(18) 0.0529(15) Uiso 1.000000 1 GR . .
H31c H 0.8714(6) 1.1971(16) 0.7443(11) 0.0529(15) Uiso 1.000000 1 GR . .
H29a H 0.9355(8) 0.9874(6) 0.3441(3) 0.0392(12) Uiso 1.000000 1 GR . .
H29b H 0.9089(3) 1.0465(17) 0.2652(15) 0.0392(12) Uiso 1.000000 1 GR . .
H29c H 0.9508(5) 1.0726(12) 0.2700(16) 0.0392(12) Uiso 1.000000 1 GR . .
H30a H 0.9424(3) 1.4233(5) 0.509(3) 0.069(2) Uiso 1.000000 1 GR . .
H30b H 0.9764(6) 1.3634(11) 0.5510(19) 0.069(2) Uiso 1.000000 1 GR . .
H30c H 0.9687(7) 1.3755(13) 0.4190(10) 0.069(2) Uiso 1.000000 1 GR . .

loop_
_atom_site_aniso_label
_atom_site_aniso_U_11
_atom_site_aniso_U_22
_atom_site_aniso_U_33
_atom_site_aniso_U_12
_atom_site_aniso_U_13
_atom_site_aniso_U_23
Ir1 0.01031(8) 0.01099(8) 0.00902(9) -0.000000 -0.000000 -0.00027(5)
C7 0.0151(16) 0.0170(16) 0.0138(16) 0.0022(12) 0.0036(13) 0.0007(12)
N1 0.0158(12) 0.0152(11) 0.0129(12) 0.0023(12) 0.0037(12) 0.0009(9)
C8 0.0132(15) 0.0171(15) 0.0140(15) -0.0015(12) 0.0009(12) 0.0004(11)
S1 0.0267(4) 0.0157(3) 0.0224(4) -0.0056(3) -0.0059(4) 0.0037(3)
C11 0.0154(15) 0.0172(15) 0.0150(16) -0.0018(12) 0.0013(12) 0.0005(12)
C6 0.0196(18) 0.0156(17) 0.0187(16) -0.0017(13) 0.0013(16) -0.0019(15)
C5 0.0115(15) 0.0193(15) 0.0184(16) -0.0000(12) 0.0011(13) 0.0005(13)
C11A 0.0209(17) 0.035(2) 0.0202(18) -0.0066(15) -0.0008(14) -0.0050(15)
C1 0.0146(15) 0.0250(17) 0.0146(16) 0.0012(13) -0.0010(13) -0.0005(13)
C3 0.0185(19) 0.0282(19) 0.0283(19) 0.0069(14) 0.0041(14) 0.0119(16)
C4 0.0201(16) 0.0200(17) 0.0261(18) 0.0011(14) -0.0004(14) 0.0047(14)
C16A 0.0206(17) 0.0233(18) 0.0192(17) -0.0089(13) 0.0027(13) -0.0008(14)
C2 0.0189(18) 0.035(2) 0.0165(17) 0.0080(16) -0.0049(14) 0.0104(15)
C10 0.045(3) 0.030(2) 0.025(3) -0.0111(17) -0.004(2) 0.0008(15)
C9 0.023(2) 0.018(2) 0.014(2) -0.0012(11) 0.0010(17) -0.0001(9)
C17 0.018(3) 0.010(3) 0.021(3) -0.000000 -0.000000 -0.0006(15)
C16 0.018(3) 0.018(3) 0.015(3) -0.000000 -0.000000 -0.0023(15)
O1 0.0164(11) 0.0170(12) 0.0176(12) 0.0026(9) 0.0020(9) -0.0020(9)
C15 0.0187(17) 0.0182(16) 0.0163(17) 0.0014(13) -0.0002(13) -0.0006(12)
C14 0.0203(19) 0.038(2) 0.038(2) 0.0001(16) 0.0042(17) -0.0157(19)
C20 0.041(4) 0.008(3) 0.013(3) -0.000000 -0.000000 0.0027(14)
C19 0.0159(16) 0.0188(17) 0.0280(19) 0.0003(13) 0.0017(14) 0.0058(14)
C18 0.0237(18) 0.0163(16) 0.0236(18) -0.0009(13) 0.0002(14) 0.0056(13)
C21 0.0146(18) 0.042(2) 0.047(3) 0.0014(16) -0.0029(17) 0.021(2)
C22 0.027(2) 0.039(2) 0.040(2) -0.0020(17) 0.0007(18) 0.024(2)
B2 0.073(7) 0.007(3) 0.017(4) -0.000000 -0.000000 0.0033(17)
C23 0.055(4) 0.022(3) 0.029(3) 0.004(2) -0.0024(16) 0.0056(13)
C24 0.0160(15) 0.0151(15) 0.0253(18) 0.0051(12) -0.0030(13) -0.0011(13)
C28 0.029(2) 0.0167(17) 0.032(2) -0.0002(14) 0.0036(16) -0.0026(15)
C27 0.032(2) 0.029(2) 0.040(2) 0.0069(17) -0.0074(18) -0.0001(18)
C26 0.071(5) 0.043(4) 0.036(3) -0.001(3) -0.006(2) 0.0025(18)
C25 0.0199(18) 0.0187(17) 0.033(2) -0.0011(13) 0.0037(15) 0.0010(15)
C31 0.044(2) 0.028(2) 0.033(2) -0.0017(18) 0.015(2) -0.0062(17)
C29 0.031(2) 0.0250(19) 0.0223(18) -0.0036(15) 0.0031(15) 0.0003(15)
C30 0.061(4) 0.027(3) 0.050(4) -0.008(3) 0.007(2) 0.0014(18)

loop_
_atom_type_symbol
_atom_type_scat_dispersion_real
_atom_type_scat_dispersion_imag
_atom_type_scat_Cromer_Mann_a1
_atom_type_scat_Cromer_Mann_a2
_atom_type_scat_Cromer_Mann_a3
_atom_type_scat_Cromer_Mann_a4
_atom_type_scat_Cromer_Mann_b1
_atom_type_scat_Cromer_Mann_b2
_atom_type_scat_Cromer_Mann_b3
_atom_type_scat_Cromer_Mann_b4
_atom_type_scat_Cromer_Mann_c
_atom_type_scat_source
_atom_type_scat_dispersion_source
C 0.00347 0.00161 2.31000 1.02000 1.58860 0.86500 20.84390 10.20750 0.56870 51.65120 0.215599998832 'International Tables Volume C Table 6.1.1.4 (pp. 500-502)' 'Henke, Gullikson and Davis, At. Data and Nucl. Data Tables, 1993, 54, 2'
B 0.00141 0.00067 2.05450 1.33260 1.09790 0.70680 23.21850 1.02100 60.34980 0.14030 -0.193200007081 'International Tables Volume C Table 6.1.1.4 (pp. 500-502)' 'Henke, Gullikson and Davis, At. Data and Nucl. Data Tables, 1993, 54, 2'
H 0.00000 0.00000 0.49300 0.32291 0.14019 0.04081 10.51090 26.12570 3.14236 57.79970 0.0030380000826 'International Tables Volume C Table 6.1.1.4 (pp. 500-502)' 'Henke, Gullikson and Davis, At. Data and Nucl. Data Tables, 1993, 54, 2'
Ir -1.30390 7.98110 27.30490 16.72960 15.61150 5.83377 1.59279 8.86553 0.41792 45.00110 11.4722003937 'International Tables Volume C Table 6.1.1.4 (pp. 500-502)' 'Henke, Gullikson and Davis, At. Data and Nucl. Data Tables, 1993, 54, 2'
O 0.01158 0.00611 3.04850 2.28680 1.54630 0.86700 13.27710 5.70110 0.32390 32.90890 0.250800013542 'International Tables Volume C Table 6.1.1.4 (pp. 500-502)' 'Henke, Gullikson and Davis, At. Data and Nucl. Data Tables, 1993, 54, 2'
N 0.00653 0.00323 12.21260 3.13220 2.01250 1.16630 0.00570 9.89330 28.99750 0.58260 -11.5290002823 'International Tables Volume C Table 6.1.1.4 (pp. 500-502)' 'Henke, Gullikson and Davis, At. Data and Nucl. Data Tables, 1993, 54, 2'
S 0.12424 0.12443 6.90530 5.20340 1.43790 1.58630 1.46790 22.21510 0.25360 56.17200 0.866900026798 'International Tables Volume C Table 6.1.1.4 (pp. 500-502)' 'Henke, Gullikson and Davis, At. Data and Nucl. Data Tables, 1993, 54, 2'

loop_
_geom_angle_atom_site_label_1
_geom_angle_atom_site_label_2
_geom_angle_atom_site_label_3
_geom_angle
_geom_angle_site_symmetry_1
_geom_angle_site_symmetry_3
C7 Ir1 C7 91.98(19) 2_576 .
N1 Ir1 C7 101.29(12) . 2_576
N1 Ir1 C7 101.29(12) 2_576 .
N1 Ir1 C7 79.75(12) . .
N1 Ir1 C7 79.75(12) 2_576 2_576
N1 Ir1 N1 178.54(17) 2_576 .
O1 Ir1 C7 173.40(12) 2_576 .
O1 Ir1 C7 90.66(10) 2_576 2_576
O1 Ir1 C7 90.66(10) . .
O1 Ir1 C7 173.40(12) . 2_576
O1 Ir1 N1 85.13(10) . .
O1 Ir1 N1 85.13(10) 2_576 2_576
O1 Ir1 N1 93.81(10) . 2_576
O1 Ir1 N1 93.81(10) 2_576 .
O1 Ir1 O1 87.36(13) 2_576 .
C8 C7 Ir1 137.4(3) . .
C6 C7 Ir1 113.1(3) . .
C6 C7 C8 109.2(3) . .
C5 N1 Ir1 115.6(2) . .
C1 N1 Ir1 124.6(2) . .
C1 N1 C5 119.3(3) . .
C11 C8 C7 113.1(3) . .
C9 C8 C7 128.6(3) . .
C9 C8 C11 118.3(3) . .
C6 S1 C11 89.93(17) . .
S1 C11 C8 112.1(2) . .
C16A C11 C8 122.1(3) . .
C16A C11 S1 125.8(3) . .
S1 C6 C7 115.6(3) . .
C5 C6 C7 118.2(3) . .
C5 C6 S1 126.1(3) . .
C6 C5 N1 112.0(3) . .
C4 C5 N1 120.5(3) . .
C4 C5 C6 127.6(3) . .
C10 C11A C16A 121.2(4) . .
H11A C11A C16A 119.4(2) . .
H11A C11A C10 119.4(3) . .
C2 C1 N1 121.6(3) . .
H1 C1 N1 119.18(18) . .
H1 C1 C2 119.2(2) . .
C2 C3 C4 119.1(4) . .
H3 C3 C4 120.4(2) . .
H3 C3 C2 120.4(2) . .
C3 C4 C5 119.6(3) . .
H4 C4 C5 120.2(2) . .
H4 C4 C3 120.2(2) . .
C11A C16A C11 118.9(3) . .
H16A C16A C11 120.6(2) . .
H16A C16A C11A 120.6(2) . .
C3 C2 C1 119.7(3) . .
H2 C2 C1 120.1(2) . .
H2 C2 C3 120.1(2) . .
C9 C10 C11A 121.0(4) . .
H10 C10 C11A 119.5(3) . .
H10 C10 C9 119.5(2) . .
C10 C9 C8 118.5(3) . .
H9 C9 C8 120.8(2) . .
H9 C9 C10 120.8(2) . .
C18 C17 C16 119.6(3) . .
C18 C17 C16 119.6(3) 2_576 .
C18 C17 C18 120.8(6) 2_576 .
C15 C16 C17 118.2(3) 2_576 .
C15 C16 C17 118.2(3) . .
C15 C16 C15 123.5(5) 2_576 .
C15 O1 Ir1 127.0(2) . .
O1 C15 C16 127.5(4) . .
C14 C15 C16 117.8(4) . .
C14 C15 O1 114.6(3) . .
H14a C14 C15 109.5 . .
H14b C14 C15 109.5 . .
H14b C14 H14a 109.5 . .
H14c C14 C15 109.5 . .
H14c C14 H14a 109.5 . .
H14c C14 H14b 109.5 . .
C19 C20 C19 127.0(7) 2_576 .
B2 C20 C19 116.5(3) . .
B2 C20 C19 116.5(3) . 2_576
C18 C19 C20 116.0(4) . 2_576
C22 C19 C20 125.9(4) . 2_576
C22 C19 C18 118.1(3) . .
C19 C18 C17 120.1(4) . 2_576
C21 C18 C17 121.1(4) . 2_576
C21 C18 C19 118.9(3) . .
H21a C21 C18 109.5 . .
H21b C21 C18 109.5 . .
H21b C21 H21a 109.5 . .
H21c C21 C18 109.5 . .
H21c C21 H21a 109.5 . .
H21c C21 H21b 109.5 . .
H22a C22 C19 109.5 . .
H22b C22 C19 109.5 . .
H22b C22 H22a 109.5 . .
H22c C22 C19 109.5 . .
H22c C22 H22a 109.5 . .
H22c C22 H22b 109.5 . .
C23 B2 C20 119.9(4) 2_576 .
C23 B2 C20 119.9(4) . .
C23 B2 C23 120.2(9) 2_576 .
C24 C23 B2 120.8(4) . 2_576
C28 C23 B2 124.5(4) . 2_576
C28 C23 C24 114.5(5) . .
C25 C24 C23 120.1(4) . .
C29 C24 C23 121.8(4) . .
C29 C24 C25 117.8(3) . .
C27 C28 C23 124.4(4) . .
C31 C28 C23 120.1(4) . .
C31 C28 C27 115.4(4) . .
C26 C27 C28 119.6(5) . .
H27 C27 C28 120.2(3) . .
H27 C27 C26 120.2(4) . .
C25 C26 C27 121.0(6) . .
C30 C26 C27 122.3(5) . .
C30 C26 C25 116.0(5) . .
C26 C25 C24 119.9(4) . .
H25 C25 C24 120.1(2) . .
H25 C25 C26 120.1(4) . .
H31a C31 C28 109.5 . .
H31b C31 C28 109.5 . .
H31b C31 H31a 109.5 . .
H31c C31 C28 109.5 . .
H31c C31 H31a 109.5 . .
H31c C31 H31b 109.5 . .
H29a C29 C24 109.5 . .
H29b C29 C24 109.5 . .
H29b C29 H29a 109.5 . .
H29c C29 C24 109.5 . .
H29c C29 H29a 109.5 . .
H29c C29 H29b 109.5 . .
H30a C30 C26 109.5 . .
H30b C30 C26 109.5 . .
H30b C30 H30a 109.5 . .
H30c C30 C26 109.5 . .
H30c C30 H30a 109.5 . .
H30c C30 H30b 109.5 . .

loop_
_geom_bond_atom_site_label_1
_geom_bond_atom_site_label_2
_geom_bond_distance
_geom_bond_site_symmetry_2
Ir1 C7 2.007(3) .
Ir1 C7 2.007(3) 2_576
Ir1 N1 2.045(2) 2_576
Ir1 N1 2.045(2) .
Ir1 O1 2.108(2) 2_576
Ir1 O1 2.108(2) .
C7 C8 1.451(5) .
C7 C6 1.379(5) .
N1 C5 1.362(4) .
N1 C1 1.354(4) .
C8 C11 1.422(4) .
C8 C9 1.396(5) .
S1 C11 1.733(3) .
S1 C6 1.752(4) .
C11 C16A 1.393(5) .
C6 C5 1.434(5) .
C5 C4 1.403(5) .
C11A C16A 1.384(5) .
C11A C10 1.359(6) .
C11A H11A 0.9300 .
C1 C2 1.367(5) .
C1 H1 0.9300 .
C3 C4 1.367(5) .
C3 C2 1.394(6) .
C3 H3 0.9300 .
C4 H4 0.9300 .
C16A H16A 0.9300 .
C2 H2 0.9300 .
C10 C9 1.449(7) .
C10 H10 0.9300 .
C9 H9 0.9300 .
C17 C16 1.497(9) .
C17 C18 1.388(5) .
C17 C18 1.388(5) 2_576
C16 C15 1.419(4) .
C16 C15 1.419(4) 2_576
O1 C15 1.273(4) .
C15 C14 1.509(5) .
C14 H14a 0.9600 .
C14 H14b 0.9600 .
C14 H14c 0.9600 .
C20 C19 1.363(5) 2_576
C20 C19 1.363(5) .
C20 B2 1.593(14) .
C19 C18 1.398(5) .
C19 C22 1.517(5) .
C18 C21 1.522(5) .
C21 H21a 0.9600 .
C21 H21b 0.9600 .
C21 H21c 0.9600 .
C22 H22a 0.9600 .
C22 H22b 0.9600 .
C22 H22c 0.9600 .
B2 C23 1.575(8) .
B2 C23 1.575(8) 2_576
C23 C24 1.492(7) .
C23 C28 1.389(6) .
C24 C25 1.396(5) .
C24 C29 1.501(5) .
C28 C27 1.379(6) .
C28 C31 1.496(5) .
C27 C26 1.369(8) .
C27 H27 0.9300 .
C26 C25 1.398(7) .
C26 C30 1.579(10) .
C25 H25 0.9300 .
C31 H31a 0.9600 .
C31 H31b 0.9600 .
C31 H31c 0.9600 .
C29 H29a 0.9600 .
C29 H29b 0.9600 .
C29 H29c 0.9600 .
C30 H30a 0.9600 .
C30 H30b 0.9600 .
C30 H30c 0.9600 .

loop_
_smtbx_masks_void_nr
_smtbx_masks_void_average_x
_smtbx_masks_void_average_y
_smtbx_masks_void_average_z
_smtbx_masks_void_volume
_smtbx_masks_void_count_electrons
1 0.255 -0.559 -0.788 760.6 127.6
2 0.755 -0.883 -0.029 760.6 127.6
